data_7223669
loop_
_publ_author_name
'Sabrowsky, H.'
'Hippler, K.'
'Hitzbleck, R.D.'
'Sitta, S.'
'Vogt, P.'
'Thimm, A.'
'Wortmann, R.'

_publ_section_title
;
 Zur Komplexchemie der Alkalimetalle: Kristallstruktur von RbLiS
;
_journal_name_full
;
Zeitschrift fuer Naturforschung, Teil B. Anorganische Chemie, Organische 
Chemie (42,1987-)
;
_journal_page_first 893
_journal_page_last 895
_journal_volume 44
_journal_year 1989
_chemical_formula_sum 'Li Rb S'
_chemical_name_systematic 'Rb Li S'
_space_group_IT_number 129
_symmetry_space_group_name_Hall 'P 4ab 2ab -1ab'
_symmetry_space_group_name_H-M 'P 4/n m m :1'
_cell_angle_alpha 90
_cell_angle_beta 90
_cell_angle_gamma 90
_cell_formula_units_Z 2
_cell_length_a 4.424
_cell_length_b 4.424
_cell_length_c 7.255
_cell_volume 141.993
_citation_journal_id_ASTM ZNBSEN
_cod_data_source_file Sabrowsky_ZNBSEN_1989_1971.cif
_cod_data_source_block Li1Rb1S1
_cod_original_cell_volume 141.9932
_cod_original_sg_symbol_Hall '-P 4a 2a (x-1/4,y+1/4,z)'
_cod_original_formula_sum 'Li1 Rb1 S1'
_cod_database_code 7223669

loop_
_symmetry_equiv_pos_as_xyz
x,y,z
-y+1/2,x+1/2,z
-x,-y,z
y+1/2,-x+1/2,z
x+1/2,-y+1/2,-z
y,x,-z
-x+1/2,y+1/2,-z
-y,-x,-z
-x+1/2,-y+1/2,-z
y,-x,-z
x+1/2,y+1/2,-z
-y,x,-z
-x,y,z
-y+1/2,-x+1/2,z
x,-y,z
y+1/2,x+1/2,z

loop_
_atom_site_label
_atom_site_type_symbol
_atom_site_fract_x
_atom_site_fract_y
_atom_site_fract_z
_atom_site_occupancy
_atom_site_U_iso_or_equiv
Li1 Li+1 0 0 0 1 0.0
S1 S-2 0 0.5 0.1798 1 0.0
Rb1 Rb+1 0 0.5 0.6576 1 0.0
